data_1514945
loop_
_publ_author_name
'Maciver, Eleanor E.'
'Knipe, Peter C.'
'Cridland, Andrew P.'
'Thompson, Amber L.'
'Smith, Martin D.'

_publ_section_title
;
 Catalytic enantioselective electrocyclic cascades
;
_journal_issue 2
_journal_name_full 'Chemical Science'
_journal_page_first 537
_journal_paper_doi 10.1039/c1sc00697e
_journal_volume 3
_journal_year 2012
_chemical_formula_moiety 'C31 H30 F3 N1 O6 S1'
_chemical_formula_sum 'C31 H30 F3 N O6 S'
_chemical_formula_weight 601.64
_space_group_IT_number 14
_symmetry_cell_setting monoclinic
_symmetry_space_group_name_Hall '-P 2ybc'
_symmetry_space_group_name_H-M 'P 1 21/c 1'
_atom_sites_solution_hydrogens geom
_atom_sites_solution_primary direct
_audit_creation_date 10-03-15
_audit_creation_method CRYSTALS_ver_14.06
_cell_angle_alpha 90
_cell_angle_beta 107.399(1)
_cell_angle_gamma 90
_cell_formula_units_Z 4
_cell_length_a 11.9727(3)
_cell_length_b 24.2406(7)
_cell_length_c 10.4810(3)
_cell_measurement_reflns_used 5248
_cell_measurement_temperature 150
_cell_measurement_theta_max 26
_cell_measurement_theta_min 5
_cell_volume 2902.67(14)
_computing_cell_refinement 'DENZO/SCALEPACK (Otwinowski & Minor, 1997)'
_computing_data_collection 'COLLECT (Nonius, 2001).'
_computing_data_reduction 'DENZO/SCALEPACK (Otwinowski & Minor, 1997)'
_computing_molecular_graphics 'CAMERON (Watkin et al., 1996)'
_computing_publication_material 'CRYSTALS (Betteridge et al., 2003)'
_computing_structure_refinement 'CRYSTALS (Betteridge et al., 2003)'
_computing_structure_solution 'SIR92 (Altomare et al., 1994)'
_diffrn_ambient_temperature 150
_diffrn_measured_fraction_theta_full 0.989
_diffrn_measured_fraction_theta_max 0.969
_diffrn_measurement_device Area
_diffrn_measurement_device_type 'Nonius KappaCCD'
_diffrn_measurement_method \w
_diffrn_radiation_monochromator graphite
_diffrn_radiation_type 'Mo K\a'
_diffrn_radiation_wavelength 0.71073
_diffrn_reflns_av_R_equivalents 0.041
_diffrn_reflns_limit_h_max 14
_diffrn_reflns_limit_h_min -14
_diffrn_reflns_limit_k_max 30
_diffrn_reflns_limit_k_min -26
_diffrn_reflns_limit_l_max 13
_diffrn_reflns_limit_l_min -13
_diffrn_reflns_number 24515
_diffrn_reflns_theta_full 25.234
_diffrn_reflns_theta_max 26.562
_diffrn_reflns_theta_min 5.174
_diffrn_standards_number 0
_exptl_absorpt_coefficient_mu 0.176
_exptl_absorpt_correction_T_max 0.98
_exptl_absorpt_correction_T_min 0.89
_exptl_absorpt_correction_type multi-scan
_exptl_absorpt_process_details 'DENZO/SCALEPACK (Otwinowski & Minor, 1997)'
_exptl_crystal_colour clear_pale_colourless
_exptl_crystal_density_diffrn 1.377
_exptl_crystal_density_meas ?
_exptl_crystal_density_method 'not measured'
_exptl_crystal_description block
_exptl_crystal_F_000 1256
_exptl_crystal_size_max 0.140
_exptl_crystal_size_mid 0.120
_exptl_crystal_size_min 0.120
_refine_diff_density_max 0.53
_refine_diff_density_min -0.42
_refine_ls_extinction_method None
_refine_ls_goodness_of_fit_ref 0.9241
_refine_ls_hydrogen_treatment none
_refine_ls_matrix_type full
_refine_ls_number_parameters 379
_refine_ls_number_reflns 3945
_refine_ls_number_restraints 0
_refine_ls_R_factor_all 0.0656
_refine_ls_R_factor_gt 0.0462
_refine_ls_shift/su_max 0.0003958
_refine_ls_shift/su_mean 0.0000328
_refine_ls_structure_factor_coef Fsqd
_refine_ls_weighting_details
;
Method, part 1, Chebychev polynomial, (Watkin, 1994, Prince, 1982)
[weight] = 1.0/[A~0~*T~0~(x)+A~1~*T~1~(x) ... +A~n-1~]*T~n-1~(x)]
where A~i~ are the Chebychev coefficients listed below and x= Fcalc/Fmax
Method = Robust Weighting (Prince, 1982)
W = [weight] * [1-(deltaF/6*sigmaF)^2^]^2^
A~i~ are:
29.3 44.2 21.8 5.50
;
_refine_ls_weighting_scheme calc
_refine_ls_wR_factor_all 0.1327
_refine_ls_wR_factor_gt 0.1132
_refine_ls_wR_factor_ref 0.1326
_reflns_limit_h_max 14
_reflns_limit_h_min 0
_reflns_limit_k_max 0
_reflns_limit_k_min -30
_reflns_limit_l_max 12
_reflns_limit_l_min -13
_reflns_number_gt 3067
_reflns_number_total 5858
_reflns_threshold_expression I>2.0\s(I)
_oxford_diffrn_Wilson_B_factor 2.60
_oxford_diffrn_Wilson_scale 9.28
_oxford_refine_ls_r_factor_ref 0.0656
_oxford_refine_ls_scale 0.3523(6)
_oxford_reflns_number_all 3946
_oxford_reflns_threshold_expression_ref I>-3.0\s(I)
_oxford_structure_analysis_title 6214
_cod_data_source_file c1sc00697e.txt
_cod_data_source_block 15
_cod_depositor_comments
;
The following automatic conversions were performed:

'_symmetry_cell_setting' value 'Monoclinic' changed to 'monoclinic'
according to
/usr/data/users/saulius/automatic-downloads/retrospective/RSC/lib/dictionaries/cif_core.dic
dictionary named 'cif_core.dic' version 2.4.2 from 2011-04-26.

Automatic conversion script
Id: cif_fix_values 2281 2013-09-26 08:29:07Z andrius 

The following automatic conversions were performed:

'_exptl_crystal_density_meas' value 'not measured' was changed to '?'
- the value is perceived as not measured.

Automatic conversion script
Id: cif_fix_values 3008 2015-01-20 13:52:24Z robertas 
;
_cod_original_sg_symbol_H-M 'P 1 21/c 1 '
_cod_original_formula_sum 'C31 H30 F3 N1 O6 S1'
_cod_database_code 1514945

loop_
_symmetry_equiv_pos_as_xyz
x,y,z
-x,-y,-z
-x,y+1/2,-z+1/2
x,-y+1/2,z+1/2

loop_
_atom_site_label
_atom_site_type_symbol
_atom_site_fract_x
_atom_site_fract_y
_atom_site_fract_z
_atom_site_U_iso_or_equiv
_atom_site_occupancy
_atom_site_adp_type
_atom_site_refinement_flags_posn
S1 S 0.08670(7) 0.50931(3) 0.34389(8) 0.0350 1.0000 Uani .
O2 O 0.0672(2) 0.45175(10) 0.3636(2) 0.0476 1.0000 Uani .
O3 O -0.01391(19) 0.54469(11) 0.2996(2) 0.0494 1.0000 Uani .
C4 C 0.1663(3) 0.51511(13) 0.2269(3) 0.0332 1.0000 Uani .
C5 C 0.2814(3) 0.49598(14) 0.2588(4) 0.0411 1.0000 Uani .
C6 C 0.3408(4) 0.50108(15) 0.1647(4) 0.0491 1.0000 Uani .
C7 C 0.2866(4) 0.52363(17) 0.0415(4) 0.0565 1.0000 Uani .
C8 C 0.1717(4) 0.54156(17) 0.0098(4) 0.0557 1.0000 Uani .
C9 C 0.1112(3) 0.53815(15) 0.1036(3) 0.0429 1.0000 Uani .
C10 C 0.1774(3) 0.53520(13) 0.4990(3) 0.0311 1.0000 Uani .
C11 C 0.2170(3) 0.59504(12) 0.4980(3) 0.0285 1.0000 Uani .
N12 N 0.3109(2) 0.59992(10) 0.4345(2) 0.0263 1.0000 Uani .
C13 C 0.4268(2) 0.60021(12) 0.5402(3) 0.0276 1.0000 Uani .
C14 C 0.3955(3) 0.61861(12) 0.6642(3) 0.0295 1.0000 Uani .
C15 C 0.2744(3) 0.61534(12) 0.6390(3) 0.0300 1.0000 Uani .
C16 C 0.2218(3) 0.62824(13) 0.7364(3) 0.0364 1.0000 Uani .
C17 C 0.2921(3) 0.64542(14) 0.8601(3) 0.0420 1.0000 Uani .
C18 C 0.4124(3) 0.64822(15) 0.8867(3) 0.0423 1.0000 Uani .
C19 C 0.4654(3) 0.63404(14) 0.7901(3) 0.0369 1.0000 Uani .
C20 C 0.5064(2) 0.63755(12) 0.4809(3) 0.0268 1.0000 Uani .
C21 C 0.4187(2) 0.66749(12) 0.3679(3) 0.0260 1.0000 Uani .
C22 C 0.3084(3) 0.64480(12) 0.3484(3) 0.0262 1.0000 Uani .
C23 C 0.2121(2) 0.66452(12) 0.2504(3) 0.0284 1.0000 Uani .
C24 C 0.2302(3) 0.70792(12) 0.1708(3) 0.0294 1.0000 Uani .
C25 C 0.3403(3) 0.72986(13) 0.1873(3) 0.0330 1.0000 Uani .
C26 C 0.4355(3) 0.70989(12) 0.2871(3) 0.0317 1.0000 Uani .
C27 C 0.1266(3) 0.72937(14) 0.0653(3) 0.0390 1.0000 Uani .
F28 F 0.07385(19) 0.68921(10) -0.0201(2) 0.0693 1.0000 Uani .
F29 F 0.1521(2) 0.76712(10) -0.0129(2) 0.0671 1.0000 Uani .
F30 F 0.0453(2) 0.74920(16) 0.1116(3) 0.1032 1.0000 Uani .
C31 C 0.5860(2) 0.67590(13) 0.5840(3) 0.0288 1.0000 Uani .
O32 O 0.57240(19) 0.72482(9) 0.5914(2) 0.0379 1.0000 Uani .
O33 O 0.67310(17) 0.64676(9) 0.6662(2) 0.0331 1.0000 Uani .
C34 C 0.7634(3) 0.67731(15) 0.7674(3) 0.0384 1.0000 Uani .
C35 C 0.8520(3) 0.69805(16) 0.7038(4) 0.0477 1.0000 Uani .
C36 C 0.8134(3) 0.63752(17) 0.8804(4) 0.0534 1.0000 Uani .
C37 C 0.5876(2) 0.60215(13) 0.4247(3) 0.0283 1.0000 Uani .
O38 O 0.59049(18) 0.55236(9) 0.4240(2) 0.0341 1.0000 Uani .
O39 O 0.65329(18) 0.63521(9) 0.3753(2) 0.0351 1.0000 Uani .
C40 C 0.7420(3) 0.61054(13) 0.3211(3) 0.0347 1.0000 Uani .
C41 C 0.8217(4) 0.65732(17) 0.3133(5) 0.0651 1.0000 Uani .
C42 C 0.6854(4) 0.5842(2) 0.1885(4) 0.0769 1.0000 Uani .
H51 H 0.3179 0.4810 0.3430 0.0491 1.0000 Uiso R
H61 H 0.4175 0.4884 0.1853 0.0590 1.0000 Uiso R
H71 H 0.3269 0.5268 -0.0217 0.0677 1.0000 Uiso R
H81 H 0.1337 0.5561 -0.0747 0.0674 1.0000 Uiso R
H91 H 0.0340 0.5510 0.0845 0.0517 1.0000 Uiso R
H102 H 0.1299 0.5313 0.5589 0.0371 1.0000 Uiso R
H101 H 0.2442 0.5112 0.5290 0.0365 1.0000 Uiso R
H111 H 0.1494 0.6184 0.4503 0.0331 1.0000 Uiso R
H131 H 0.4591 0.5632 0.5524 0.0321 1.0000 Uiso R
H161 H 0.1409 0.6262 0.7170 0.0440 1.0000 Uiso R
H171 H 0.2587 0.6542 0.9285 0.0500 1.0000 Uiso R
H181 H 0.4592 0.6599 0.9709 0.0506 1.0000 Uiso R
H191 H 0.5475 0.6356 0.8107 0.0440 1.0000 Uiso R
H231 H 0.1379 0.6493 0.2371 0.0341 1.0000 Uiso R
H251 H 0.3499 0.7583 0.1311 0.0400 1.0000 Uiso R
H261 H 0.5105 0.7243 0.2998 0.0380 1.0000 Uiso R
H341 H 0.7269 0.7083 0.7981 0.0462 1.0000 Uiso R
H352 H 0.9131 0.7190 0.7679 0.0719 1.0000 Uiso R
H351 H 0.8133 0.7215 0.6287 0.0711 1.0000 Uiso R
H353 H 0.8885 0.6667 0.6743 0.0717 1.0000 Uiso R
H362 H 0.8666 0.6577 0.9536 0.0796 1.0000 Uiso R
H361 H 0.7509 0.6210 0.9084 0.0799 1.0000 Uiso R
H363 H 0.8569 0.6088 0.8503 0.0801 1.0000 Uiso R
H401 H 0.7850 0.5831 0.3854 0.0415 1.0000 Uiso R
H412 H 0.8831 0.6433 0.2784 0.0964 1.0000 Uiso R
H411 H 0.8575 0.6710 0.4016 0.0970 1.0000 Uiso R
H413 H 0.7779 0.6862 0.2572 0.0973 1.0000 Uiso R
H422 H 0.7451 0.5698 0.1519 0.1145 1.0000 Uiso R
H421 H 0.6396 0.6120 0.1282 0.1148 1.0000 Uiso R
H423 H 0.6339 0.5552 0.1983 0.1151 1.0000 Uiso R

loop_
_atom_site_aniso_label
_atom_site_aniso_U_11
_atom_site_aniso_U_22
_atom_site_aniso_U_33
_atom_site_aniso_U_23
_atom_site_aniso_U_13
_atom_site_aniso_U_12
S1 0.0301(4) 0.0411(5) 0.0358(4) -0.0048(4) 0.0127(3) -0.0068(3)
O2 0.0574(15) 0.0429(14) 0.0486(14) -0.0079(11) 0.0253(12) -0.0211(12)
O3 0.0301(12) 0.0696(17) 0.0452(14) -0.0093(12) 0.0062(11) 0.0046(12)
C4 0.0389(18) 0.0309(17) 0.0319(17) -0.0060(13) 0.0140(15) -0.0073(14)
C5 0.046(2) 0.0406(19) 0.0421(19) 0.0002(16) 0.0218(16) -0.0001(15)
C6 0.057(2) 0.045(2) 0.056(2) -0.0077(18) 0.032(2) -0.0062(17)
C7 0.076(3) 0.058(2) 0.049(2) -0.014(2) 0.041(2) -0.021(2)
C8 0.076(3) 0.059(2) 0.0333(19) -0.0024(17) 0.018(2) -0.023(2)
C9 0.0439(19) 0.046(2) 0.0360(19) -0.0023(16) 0.0071(16) -0.0105(16)
C10 0.0289(16) 0.0339(17) 0.0343(17) 0.0001(14) 0.0155(14) -0.0030(13)
C11 0.0256(15) 0.0340(17) 0.0291(16) 0.0030(13) 0.0129(13) 0.0012(13)
N12 0.0230(12) 0.0303(14) 0.0269(13) 0.0012(11) 0.0094(10) -0.0024(10)
C13 0.0268(15) 0.0279(16) 0.0292(16) 0.0005(13) 0.0101(13) 0.0007(12)
C14 0.0334(17) 0.0279(16) 0.0300(16) 0.0034(13) 0.0135(14) -0.0005(13)
C15 0.0293(16) 0.0317(16) 0.0311(16) 0.0002(13) 0.0126(14) -0.0017(13)
C16 0.0376(18) 0.0406(19) 0.0362(18) 0.0013(15) 0.0190(15) -0.0027(14)
C17 0.052(2) 0.046(2) 0.0365(19) -0.0048(16) 0.0267(17) -0.0058(17)
C18 0.049(2) 0.053(2) 0.0261(17) -0.0034(15) 0.0130(16) -0.0088(16)
C19 0.0320(17) 0.047(2) 0.0310(17) 0.0024(15) 0.0083(14) -0.0052(15)
C20 0.0261(15) 0.0277(15) 0.0281(16) 0.0005(12) 0.0102(13) -0.0003(12)
C21 0.0253(15) 0.0264(15) 0.0296(16) -0.0038(13) 0.0133(13) 0.0014(12)
C22 0.0303(16) 0.0281(16) 0.0229(15) -0.0016(12) 0.0121(13) -0.0016(13)
C23 0.0254(15) 0.0320(17) 0.0284(16) -0.0018(13) 0.0088(13) -0.0034(13)
C24 0.0318(17) 0.0314(17) 0.0250(15) -0.0009(13) 0.0087(13) 0.0025(13)
C25 0.0384(18) 0.0290(16) 0.0339(17) 0.0065(13) 0.0144(15) -0.0002(14)
C26 0.0296(16) 0.0329(17) 0.0363(18) 0.0009(14) 0.0154(14) -0.0049(13)
C27 0.0349(18) 0.045(2) 0.0380(19) 0.0052(16) 0.0119(15) -0.0014(16)
F28 0.0465(13) 0.0676(15) 0.0701(15) 0.0012(13) -0.0189(11) -0.0061(11)
F29 0.0552(13) 0.0727(15) 0.0600(14) 0.0341(12) -0.0033(11) -0.0101(11)
F30 0.0765(18) 0.183(3) 0.0596(16) 0.0353(18) 0.0345(14) 0.090(2)
C31 0.0254(16) 0.0355(19) 0.0299(16) -0.0012(14) 0.0150(14) -0.0034(13)
O32 0.0388(13) 0.0348(14) 0.0404(13) -0.0059(10) 0.0122(10) 0.0010(10)
O33 0.0241(11) 0.0363(12) 0.0356(12) -0.0004(10) 0.0041(9) -0.0025(9)
C34 0.0278(16) 0.048(2) 0.0362(18) -0.0070(15) 0.0047(14) -0.0090(15)
C35 0.0332(18) 0.058(2) 0.051(2) -0.0002(18) 0.0120(17) -0.0119(16)
C36 0.043(2) 0.065(3) 0.043(2) 0.0061(18) -0.0018(17) -0.0190(18)
C37 0.0226(15) 0.0362(19) 0.0249(16) 0.0027(13) 0.0051(12) 0.0028(13)
O38 0.0319(12) 0.0301(13) 0.0441(13) -0.0001(10) 0.0173(10) 0.0024(9)
O39 0.0348(12) 0.0326(12) 0.0468(13) 0.0043(10) 0.0256(11) 0.0028(9)
C40 0.0320(17) 0.0375(18) 0.0411(19) 0.0043(14) 0.0210(15) 0.0061(14)
C41 0.068(3) 0.048(2) 0.104(3) -0.003(2) 0.064(3) -0.004(2)
C42 0.054(3) 0.134(5) 0.050(2) -0.025(3) 0.027(2) -0.008(3)

loop_
_atom_type_symbol
_atom_type_scat_dispersion_real
_atom_type_scat_dispersion_imag
_atom_type_scat_Cromer_Mann_a1
_atom_type_scat_Cromer_Mann_b1
_atom_type_scat_Cromer_Mann_a2
_atom_type_scat_Cromer_Mann_b2
_atom_type_scat_Cromer_Mann_a3
_atom_type_scat_Cromer_Mann_b3
_atom_type_scat_Cromer_Mann_a4
_atom_type_scat_Cromer_Mann_b4
_atom_type_scat_Cromer_Mann_c
_atom_type_scat_source
C 0.0033 0.0016 2.3100 20.8439 1.0200 10.2075 1.5886 0.5687 0.8650 51.6512 0.2156 'International Tables Vol C 4.2.6.8 and 6.1.1.4'
H 0.0000 0.0000 0.4930 10.5109 0.3229 26.1257 0.1402 3.1424 0.0408 57.7998 0.0030 'International Tables Vol C 4.2.6.8 and 6.1.1.4'
F 0.0171 0.0103 3.5392 10.2825 2.6412 4.2944 1.5170 0.2615 1.0243 26.1476 0.2776 'International Tables Vol C 4.2.6.8 and 6.1.1.4'
N 0.0061 0.0033 12.2126 0.0057 3.1322 9.8933 2.0125 28.9975 1.1663 0.5826 -11.5290 'International Tables Vol C 4.2.6.8 and 6.1.1.4'
O 0.0106 0.0060 3.0485 13.2771 2.2868 5.7011 1.5463 0.3239 0.8670 32.9089 0.2508 'International Tables Vol C 4.2.6.8 and 6.1.1.4'
S 0.1246 0.1234 6.9053 1.4679 5.2034 22.2151 1.4379 0.2536 1.5863 56.1720 0.8669 'International Tables Vol C 4.2.6.8 and 6.1.1.4'

loop_
_geom_angle_atom_site_label_1
_geom_angle_atom_site_label_2
_geom_angle_atom_site_label_3
_geom_angle
_geom_angle_publ_flag
O2 S1 O3 117.94(16) yes
O2 S1 C4 108.67(14) yes
O3 S1 C4 107.55(15) yes
O2 S1 C10 106.99(15) yes
O3 S1 C10 107.96(15) yes
C4 S1 C10 107.30(14) yes
S1 C4 C5 120.3(2) yes
S1 C4 C9 118.3(3) yes
C5 C4 C9 121.3(3) yes
C4 C5 C6 118.7(3) yes
C4 C5 H51 120.3 no
C6 C5 H51 121.0 no
C5 C6 C7 120.5(4) yes
C5 C6 H61 119.2 no
C7 C6 H61 120.3 no
C6 C7 C8 120.4(3) yes
C6 C7 H71 120.1 no
C8 C7 H71 119.4 no
C7 C8 C9 120.2(4) yes
C7 C8 H81 120.8 no
C9 C8 H81 119.0 no
C8 C9 C4 118.8(4) yes
C8 C9 H91 121.3 no
C4 C9 H91 119.9 no
S1 C10 C11 115.8(2) yes
S1 C10 H102 104.0 no
C11 C10 H102 110.0 no
S1 C10 H101 107.8 no
C11 C10 H101 110.3 no
H102 C10 H101 108.6 no
C10 C11 N12 111.1(2) yes
C10 C11 C15 110.7(2) yes
N12 C11 C15 103.3(2) yes
C10 C11 H111 109.7 no
N12 C11 H111 110.1 no
C15 C11 H111 111.8 no
C11 N12 C13 109.3(2) yes
C11 N12 C22 118.6(2) yes
C13 N12 C22 108.0(2) yes
N12 C13 C14 102.9(2) yes
N12 C13 C20 104.4(2) yes
C14 C13 C20 120.1(2) yes
N12 C13 H131 109.8 no
C14 C13 H131 110.5 no
C20 C13 H131 108.6 no
C13 C14 C15 109.2(3) yes
C13 C14 C19 131.2(3) yes
C15 C14 C19 119.5(3) yes
C11 C15 C14 110.2(3) yes
C11 C15 C16 128.3(3) yes
C14 C15 C16 121.5(3) yes
C15 C16 C17 118.4(3) yes
C15 C16 H161 120.0 no
C17 C16 H161 121.6 no
C16 C17 C18 120.6(3) yes
C16 C17 H171 120.2 no
C18 C17 H171 119.2 no
C17 C18 C19 121.0(3) yes
C17 C18 H181 119.8 no
C19 C18 H181 119.1 no
C18 C19 C14 118.8(3) yes
C18 C19 H191 119.7 no
C14 C19 H191 121.4 no
C13 C20 C21 103.0(2) yes
C13 C20 C31 113.3(2) yes
C21 C20 C31 113.8(2) yes
C13 C20 C37 111.0(2) yes
C21 C20 C37 109.7(2) yes
C31 C20 C37 106.2(2) yes
C20 C21 C22 109.4(2) yes
C20 C21 C26 129.9(3) yes
C22 C21 C26 120.6(3) yes
N12 C22 C21 112.0(2) yes
N12 C22 C23 126.7(3) yes
C21 C22 C23 121.3(3) yes
C22 C23 C24 117.4(3) yes
C22 C23 H231 121.4 no
C24 C23 H231 121.3 no
C23 C24 C25 121.8(3) yes
C23 C24 C27 117.6(3) yes
C25 C24 C27 120.7(3) yes
C24 C25 C26 119.9(3) yes
C24 C25 H251 119.8 no
C26 C25 H251 120.3 no
C21 C26 C25 119.0(3) yes
C21 C26 H261 119.9 no
C25 C26 H261 121.1 no
C24 C27 F28 111.3(3) yes
C24 C27 F29 114.0(3) yes
F28 C27 F29 103.8(3) yes
C24 C27 F30 113.7(3) yes
F28 C27 F30 105.1(3) yes
F29 C27 F30 108.2(3) yes
C20 C31 O32 125.4(3) yes
C20 C31 O33 109.6(3) yes
O32 C31 O33 125.0(3) yes
C31 O33 C34 117.6(2) yes
O33 C34 C35 108.3(3) yes
O33 C34 C36 106.2(3) yes
C35 C34 C36 113.4(3) yes
O33 C34 H341 108.8 no
C35 C34 H341 109.7 no
C36 C34 H341 110.4 no
C34 C35 H352 110.6 no
C34 C35 H351 109.2 no
H352 C35 H351 109.5 no
C34 C35 H353 109.0 no
H352 C35 H353 108.0 no
H351 C35 H353 110.5 no
C34 C36 H362 108.1 no
C34 C36 H361 110.0 no
H362 C36 H361 110.6 no
C34 C36 H363 109.1 no
H362 C36 H363 109.2 no
H361 C36 H363 109.8 no
C20 C37 O38 125.6(3) yes
C20 C37 O39 109.1(2) yes
O38 C37 O39 125.3(3) yes
C37 O39 C40 118.9(2) yes
O39 C40 C41 105.0(3) yes
O39 C40 C42 110.7(3) yes
C41 C40 C42 113.0(3) yes
O39 C40 H401 107.6 no
C41 C40 H401 109.8 no
C42 C40 H401 110.5 no
C40 C41 H412 108.8 no
C40 C41 H411 108.5 no
H412 C41 H411 108.3 no
C40 C41 H413 110.1 no
H412 C41 H413 111.0 no
H411 C41 H413 110.0 no
C40 C42 H422 109.8 no
C40 C42 H421 108.6 no
H422 C42 H421 109.3 no
C40 C42 H423 109.8 no
H422 C42 H423 110.5 no
H421 C42 H423 108.8 no

loop_
_geom_bond_atom_site_label_1
_geom_bond_atom_site_label_2
_geom_bond_distance
_geom_bond_publ_flag
S1 O2 1.440(2) yes
S1 O3 1.438(3) yes
S1 C4 1.770(3) yes
S1 C10 1.778(3) yes
C4 C5 1.396(5) yes
C4 C9 1.381(5) yes
C5 C6 1.383(5) yes
C5 H51 0.933 no
C6 C7 1.373(6) yes
C6 H61 0.932 no
C7 C8 1.385(6) yes
C7 H71 0.932 no
C8 C9 1.387(5) yes
C8 H81 0.936 no
C9 H91 0.938 no
C10 C11 1.527(4) yes
C10 H102 0.970 no
C10 H101 0.963 no
C11 N12 1.472(4) yes
C11 C15 1.514(4) yes
C11 H111 0.992 no
N12 C13 1.495(4) yes
N12 C22 1.408(4) yes
C13 C14 1.523(4) yes
C13 C20 1.572(4) yes
C13 H131 0.971 no
C14 C15 1.396(4) yes
C14 C19 1.386(4) yes
C15 C16 1.385(4) yes
C16 C17 1.383(5) yes
C16 H161 0.930 no
C17 C18 1.384(5) yes
C17 H171 0.943 no
C18 C19 1.390(5) yes
C18 H181 0.936 no
C19 H191 0.942 no
C20 C21 1.513(4) yes
C20 C31 1.524(4) yes
C20 C37 1.540(4) yes
C21 C22 1.388(4) yes
C21 C26 1.385(4) yes
C22 C23 1.381(4) yes
C23 C24 1.399(4) yes
C23 H231 0.932 no
C24 C25 1.383(4) yes
C24 C27 1.487(4) yes
C25 C26 1.384(4) yes
C25 H251 0.935 no
C26 H261 0.935 no
C27 F28 1.345(4) yes
C27 F29 1.324(4) yes
C27 F30 1.304(4) yes
C31 O32 1.203(4) yes
C31 O33 1.338(4) yes
O33 C34 1.469(4) yes
C34 C35 1.499(5) yes
C34 C36 1.505(5) yes
C34 H341 0.971 no
C35 H352 0.975 no
C35 H351 0.969 no
C35 H353 0.971 no
C36 H362 0.971 no
C36 H361 0.968 no
C36 H363 0.977 no
C37 O38 1.208(4) yes
C37 O39 1.331(4) yes
O39 C40 1.472(4) yes
C40 C41 1.501(5) yes
C40 C42 1.495(5) yes
C40 H401 0.976 no
C41 H412 0.974 no
C41 H411 0.956 no
C41 H413 0.963 no
C42 H422 0.972 no
C42 H421 0.974 no
C42 H423 0.961 no

loop_
_geom_hbond_atom_site_label_D
_geom_hbond_atom_site_label_H
_geom_hbond_atom_site_label_A
_geom_hbond_site_symmetry_A
_geom_hbond_angle_DHA
_geom_hbond_distance_DH
_geom_hbond_distance_HA
_geom_hbond_distance_DA
_geom_hbond_publ_flag
C5 H51 O38 2_666 175 0.93 2.49 3.425(5) yes
C10 H101 O38 2_666 173 0.96 2.44 3.397(5) yes
C19 H191 O33 . 131 0.94 2.45 3.146(5) yes
